data_7248232
loop_
_publ_author_name
'Stokes, Emily C.'
'Shoetan, Ibrahim O.'
'Gillman, Alice M.'
'Horton, Peter N.'
'Coles, Simon J.'
'Woodbury, Simon E.'
'Fallis, Ian A.'
'Pope, Simon J. A.'

_publ_section_title
;
 Alkyl chain functionalised Ir(iii) complexes: synthesis, properties and
 behaviour as emissive dopants in microemulsions
;
_journal_issue 10
_journal_name_full 'RSC Advances'
_journal_page_first 6987
_journal_page_last 6997
_journal_paper_doi 10.1039/D3RA06764E
_journal_volume 14
_journal_year 2024
_chemical_formula_moiety 'C40 H34 Ir N4 O4, C4 H10 O, B F4'
_chemical_formula_sum 'C44 H44 B F4 Ir N4 O5'
_chemical_formula_weight 987.84
_space_group_crystal_system triclinic
_space_group_IT_number 2
_space_group_name_Hall '-P 1'
_space_group_name_H-M_alt 'P -1'
_atom_sites_solution_hydrogens geom
_atom_sites_solution_primary dual
_audit_creation_date 2021-08-18
_audit_creation_method
;
Olex2 1.3
(compiled 2020.11.12 svn.r5f609507 for OlexSys, GUI svn.r6272)
;
_audit_update_record
;
2021-08-19 deposited with the CCDC.	2024-02-19 downloaded from the CCDC.
;
_cell_angle_alpha 119.195(2)
_cell_angle_beta 91.698(2)
_cell_angle_gamma 102.782(2)
_cell_formula_units_Z 2
_cell_length_a 8.7992(2)
_cell_length_b 16.6146(4)
_cell_length_c 16.7086(4)
_cell_measurement_reflns_used 31963
_cell_measurement_temperature 100(2)
_cell_measurement_theta_max 29.8680
_cell_measurement_theta_min 2.6270
_cell_volume 2052.24(10)
_computing_cell_refinement 'CrysAlisPro 1.171.41.105a (Rigaku OD, 2021)'
_computing_data_collection 'CrystalClear-SM Expert 3.1 b27 (Rigaku, 2013)'
_computing_data_reduction 'CrysAlisPro 1.171.41.105a (Rigaku OD, 2021)'
_computing_molecular_graphics 'Olex2 1.3 (Dolomanov et al., 2009)'
_computing_publication_material 'Olex2 1.3 (Dolomanov et al., 2009)'
_computing_structure_refinement 'SHELXL 2018/3 (Sheldrick, 2015)'
_computing_structure_solution 'SHELXT 2018/2 (Sheldrick, 2018)'
_diffrn_ambient_temperature 100(2)
_diffrn_detector 'CCD area detector'
_diffrn_detector_area_resol_mean 28.5714
_diffrn_detector_type 'Rigaku HG Saturn724+ (2x2 bin mode)'
_diffrn_measured_fraction_theta_full 0.999
_diffrn_measured_fraction_theta_max 0.998
_diffrn_measurement_details
;
List of Runs (angles in degrees, time in seconds):

  # Type    Start    End  Width  t~exp~   \w     \q     \k     \f   Frames
#--------------------------------------------------------------------------
  1  \w    -63.00  73.00   1.00   45.00    --  -17.00  18.00 -30.00  136
  2  \w    -78.00  12.00   1.00   45.00    --  -17.00 -72.00 150.00   90
  3  \w    -31.00  39.00   1.00   45.00    --  -17.00  54.00  30.00   70
  4  \w    -53.00  22.00   1.00   45.00    --  -17.00 -72.00 -60.00   75
  5  \w    -32.00  18.00   1.00   45.00    --  -17.00  72.00  60.00   50
  6  \w   -107.00  73.00   1.00   45.00    --  -17.00   0.00 -30.00  180
  7  \w    -75.00  22.00   1.00   45.00    --  -17.00 -72.00 120.00   97
  8  \w    -78.00  22.00   1.00   45.00    --  -17.00 -72.00 -30.00  100
  9  \w    -35.00  49.00   1.00   45.00    --  -17.00  72.00 150.00   84
;
_diffrn_measurement_device 'four-circle \k goniometer'
_diffrn_measurement_device_type
'Rigaku FRE+ equipped with VHF Varimax confocal mirrors and an AFC12 goniometer and HG Saturn 724+ detector'
_diffrn_measurement_method 'profile data from \w-scans'
_diffrn_measurement_specimen_support 'MiTeGen MicroLoop'
_diffrn_orient_matrix_type 'CrysAlisPro convention (1999,Acta A55,543-557)'
_diffrn_orient_matrix_UB_11 -0.0666866000
_diffrn_orient_matrix_UB_12 -0.0334720000
_diffrn_orient_matrix_UB_13 -0.0006435000
_diffrn_orient_matrix_UB_21 0.0452754000
_diffrn_orient_matrix_UB_22 -0.0048629000
_diffrn_orient_matrix_UB_23 0.0324351000
_diffrn_orient_matrix_UB_31 -0.0227700000
_diffrn_orient_matrix_UB_32 0.0378920000
_diffrn_orient_matrix_UB_33 0.0370905000
_diffrn_radiation_collimation 0.2
_diffrn_radiation_monochromator 'Confocal mirrors, VHF Varimax'
_diffrn_radiation_probe x-ray
_diffrn_radiation_type 'Mo K\a'
_diffrn_radiation_wavelength 0.71075
_diffrn_radiation_xray_symbol K-L~3~
_diffrn_reflns_av_R_equivalents 0.0351
_diffrn_reflns_av_unetI/netI 0.0271
_diffrn_reflns_Laue_measured_fraction_full 0.999
_diffrn_reflns_Laue_measured_fraction_max 0.998
_diffrn_reflns_limit_h_max 11
_diffrn_reflns_limit_h_min -11
_diffrn_reflns_limit_k_max 21
_diffrn_reflns_limit_k_min -21
_diffrn_reflns_limit_l_max 21
_diffrn_reflns_limit_l_min -21
_diffrn_reflns_number 40539
_diffrn_reflns_point_group_measured_fraction_full 0.999
_diffrn_reflns_point_group_measured_fraction_max 0.998
_diffrn_reflns_theta_full 25.242
_diffrn_reflns_theta_max 27.484
_diffrn_reflns_theta_min 2.405
_diffrn_source 'Rotating Anode'
_diffrn_source_current 55.0
_diffrn_source_power 2.475
_diffrn_source_target Mo
_diffrn_source_type 'Rigaku FRE+'
_diffrn_source_voltage 45.0
_exptl_absorpt_coefficient_mu 3.322
_exptl_absorpt_correction_T_max 1.00000
_exptl_absorpt_correction_T_min 0.79976
_exptl_absorpt_correction_type multi-scan
_exptl_absorpt_process_details
;
CrysAlisPro 1.171.41.105a (Rigaku Oxford Diffraction, 2021)
Empirical absorption correction using spherical harmonics,
implemented in SCALE3 ABSPACK scaling algorithm.
;
_exptl_crystal_colour red
_exptl_crystal_colour_primary red
_exptl_crystal_density_diffrn 1.599
_exptl_crystal_description needle
_exptl_crystal_F_000 988
_exptl_crystal_size_max 0.16
_exptl_crystal_size_mid 0.01
_exptl_crystal_size_min 0.01
_refine_diff_density_max 1.820
_refine_diff_density_min -1.049
_refine_diff_density_rms 0.115
_refine_ls_extinction_method none
_refine_ls_goodness_of_fit_ref 1.073
_refine_ls_hydrogen_treatment constr
_refine_ls_matrix_type full
_refine_ls_number_parameters 632
_refine_ls_number_reflns 9389
_refine_ls_number_restraints 415
_refine_ls_restrained_S_all 1.069
_refine_ls_R_factor_all 0.0312
_refine_ls_R_factor_gt 0.0264
_refine_ls_shift/su_max 0.003
_refine_ls_shift/su_mean 0.000
_refine_ls_structure_factor_coef Fsqd
_refine_ls_weighting_details 'w=1/[\s^2^(Fo^2^)+(0.0470P)^2^] where P=(Fo^2^+2Fc^2^)/3'
_refine_ls_weighting_scheme calc
_refine_ls_wR_factor_gt 0.0658
_refine_ls_wR_factor_ref 0.0674
_reflns_Friedel_coverage 0.000
_reflns_number_gt 8509
_reflns_number_total 9389
_reflns_threshold_expression 'I > 2\s(I)'
_cod_data_source_file d3ra06764e2.cif
_cod_data_source_block cisIrepqc
_cod_original_cell_volume 2052.24(9)
_cod_database_code 7248232
_shelx_shelxl_version_number 2018/3
_chemical_oxdiff_formula 'C40 H34 Ir N4 O4 B F4'
_shelx_space_group_comment
;
The symmetry employed for this shelxl refinement is uniquely defined
by the following loop, which should always be used as a source of
symmetry information in preference to the above space-group names.
They are only intended as comments.
;
_shelx_estimated_absorpt_t_max 0.968
_shelx_estimated_absorpt_t_min 0.619
_reflns_odcompleteness_completeness 99.79
_reflns_odcompleteness_iscentric 1
_reflns_odcompleteness_theta 27.42
_olex2_refinement_description
;
1. Fixed Uiso
 At 1.2 times of:
  All C(H) groups, All C(H,H) groups
 At 1.5 times of:
  All C(H,H,H) groups
2. Restrained distances
 F1B-F2B \\sim F1B-F3B \\sim F1B-F4B \\sim F2B-F3B \\sim F2B-F4B \\sim F3B-F4B
 with sigma of 0.04
 F1-F2 \\sim F1-F3 \\sim F1-F4 \\sim F2-F3 \\sim F2-F4 \\sim F3-F4
 with sigma of 0.04
 B1B-F1B \\sim B1B-F2B \\sim B1B-F3B \\sim B1B-F4B
 with sigma of 0.02
 B1-F1 \\sim B1-F2 \\sim B1-F3 \\sim B1-F4
 with sigma of 0.02
3. Uiso/Uaniso restraints and constraints
B1 \\sim F1 \\sim F2 \\sim F3 \\sim F4 \\sim B1B \\sim F1B \\sim F2B \\sim F3B
\\sim F4B \\sim C64 \\sim O61 \\sim C61 \\sim C63 \\sim C62 \\sim O61B \\sim
C61B \\sim C63B \\sim C62B \\sim C64B: within 2A with sigma of 0.02 and sigma
for terminal atoms of 0.04 within 2A
4. Rigid body (RIGU) restrains
 B1B, F1B, F2B, F3B, F4B, F1, B1, F2, F3, F4, C64B, O61B, C61B, C63B, C62B,
 C63, O61, C61, C62, C64
 with sigma for 1-2 distances of 0.001 and sigma for 1-3 distances of 0.001
5. Same fragment restrains
{O61, C61, C62, C63, C64} sigma for 1-2: 0.01, 1-3: 0.04
as in
{O61B, C61B, C62B, C63B, C64B}
6. Others
 Sof(F1B)=Sof(F2B)=Sof(F3B)=Sof(F4B)=Sof(B1B)=1-FVAR(1)
 Sof(F1)=Sof(F2)=Sof(F3)=Sof(F4)=Sof(B1)=FVAR(1)
 Sof(O61B)=Sof(C61B)=Sof(H61C)=Sof(H61D)=Sof(C62B)=Sof(H62D)=Sof(H62E)=
 Sof(H62F)=Sof(C63B)=Sof(H63C)=Sof(H63D)=Sof(C64B)=Sof(H64D)=Sof(H64E)=
 Sof(H64F)=1-FVAR(2)
 Sof(O61)=Sof(C61)=Sof(H61A)=Sof(H61B)=Sof(C62)=Sof(H62A)=Sof(H62B)=Sof(H62C)=
 Sof(C63)=Sof(H63A)=Sof(H63B)=Sof(C64)=Sof(H64A)=Sof(H64B)=Sof(H64C)=FVAR(2)
7.a Secondary CH2 refined with riding coordinates:
 C17(H17A,H17B), C37(H37A,H37B), C61(H61A,H61B), C63(H63A,H63B), C61B(H61C,
 H61D), C63B(H63C,H63D)
7.b Aromatic/amide H refined with riding coordinates:
 C2(H2), C3(H3), C4(H4), C5(H5), C8(H8), C12(H12), C13(H13), C14(H14),
 C15(H15), C22(H22), C23(H23), C24(H24), C25(H25), C28(H28), C32(H32), C33(H33),
  C34(H34), C35(H35)
7.c Idealised Me refined as rotating group:
 C18(H18A,H18B,H18C), C38(H38A,H38B,H38C), C42(H42A,H42B,H42C), C52(H52A,H52B,
 H52C), C62(H62A,H62B,H62C), C64(H64A,H64B,H64C), C62B(H62D,H62E,H62F),
 C64B(H64D,H64E,H64F)
;
_olex2_diffrn_ambient_temperature_device 'Oxford Cryosystems'
_olex2_submission_original_sample_id AG006
_olex2_submission_special_instructions 'No special instructions were received'
_oxdiff_exptl_absorpt_empirical_details
;
Empirical correction (ABSPACK) includes:
- Absorption correction using spherical harmonics
- Frame scaling
- Detector area scaling
;
_oxdiff_exptl_absorpt_empirical_full_max 3.833
_oxdiff_exptl_absorpt_empirical_full_min 0.379

loop_
_space_group_symop_operation_xyz
'x, y, z'
'-x, -y, -z'

loop_
_atom_site_label
_atom_site_type_symbol
_atom_site_fract_x
_atom_site_fract_y
_atom_site_fract_z
_atom_site_U_iso_or_equiv
_atom_site_adp_type
_atom_site_occupancy
_atom_site_site_symmetry_order
_atom_site_calc_flag
_atom_site_refinement_flags_posn
_atom_site_refinement_flags_adp
_atom_site_refinement_flags_occupancy
_atom_site_disorder_assembly
_atom_site_disorder_group
Ir1 Ir 0.91865(2) 0.86754(2) 0.17742(2) 0.01704(4) Uani 1 1 d . . . . .
O1 O 1.2949(3) 1.37566(17) 0.46581(18) 0.0433(6) Uani 1 1 d . . . . .
O2 O 1.4411(3) 1.31246(16) 0.35584(17) 0.0420(6) Uani 1 1 d . . . . .
O21 O 0.5565(3) 0.36037(16) -0.12628(18) 0.0410(6) Uani 1 1 d . . . . .
O22 O 0.4901(3) 0.43863(16) -0.19297(16) 0.0443(7) Uani 1 1 d . . . . .
N1 N 1.0238(3) 1.01527(16) 0.25135(15) 0.0191(5) Uani 1 1 d . . . . .
N21 N 0.8256(3) 0.72103(17) 0.08433(16) 0.0197(5) Uani 1 1 d . . . . .
N41 N 0.6947(3) 0.85452(17) 0.22333(16) 0.0206(5) Uani 1 1 d . . . . .
N51 N 1.0062(3) 0.87531(17) 0.30319(17) 0.0220(5) Uani 1 1 d . . . . .
C1 C 1.1268(3) 0.8708(2) 0.13371(19) 0.0191(5) Uani 1 1 d . . . . .
C2 C 1.1737(3) 0.7929(2) 0.0652(2) 0.0238(6) Uani 1 1 d . . . . .
H2 H 1.101110 0.731047 0.033196 0.029 Uiso 1 1 calc R U . . .
C3 C 1.3255(3) 0.8057(2) 0.0440(2) 0.0268(6) Uani 1 1 d . . . . .
H3 H 1.355683 0.752598 -0.002634 0.032 Uiso 1 1 calc R U . . .
C4 C 1.4330(3) 0.8950(2) 0.0902(2) 0.0257(6) Uani 1 1 d . . . . .
H4 H 1.536338 0.902974 0.075034 0.031 Uiso 1 1 calc R U . . .
C5 C 1.3905(3) 0.9726(2) 0.1583(2) 0.0234(6) Uani 1 1 d . . . . .
H5 H 1.464896 1.033750 0.190795 0.028 Uiso 1 1 calc R U . . .
C6 C 1.2374(3) 0.9606(2) 0.17907(19) 0.0200(5) Uani 1 1 d . . . . .
C7 C 1.1767(3) 1.0387(2) 0.24391(19) 0.0202(6) Uani 1 1 d . . . . .
C8 C 1.2701(3) 1.1343(2) 0.2923(2) 0.0250(6) Uani 1 1 d . . . . .
H8 H 1.377638 1.147894 0.284805 0.030 Uiso 1 1 calc R U . . .
C9 C 1.2105(4) 1.2075(2) 0.3492(2) 0.0268(6) Uani 1 1 d . . . . .
C10 C 1.0477(4) 1.1865(2) 0.3586(2) 0.0266(6) Uani 1 1 d . . . . .
C11 C 0.9575(4) 1.0892(2) 0.30581(19) 0.0227(6) Uani 1 1 d . . . . .
C12 C 0.7939(3) 1.0685(2) 0.3054(2) 0.0269(6) Uani 1 1 d . . . . .
H12 H 0.730265 1.004866 0.265614 0.032 Uiso 1 1 calc R U . . .
C13 C 0.7237(4) 1.1379(2) 0.3611(2) 0.0314(7) Uani 1 1 d . . . . .
H13 H 0.613042 1.121849 0.360883 0.038 Uiso 1 1 calc R U . . .
C14 C 0.8147(4) 1.2322(2) 0.4181(2) 0.0353(8) Uani 1 1 d . . . . .
H14 H 0.766673 1.279693 0.458606 0.042 Uiso 1 1 calc R U . . .
C15 C 0.9724(4) 1.2566(2) 0.4158(2) 0.0347(8) Uani 1 1 d . . . . .
H15 H 1.032518 1.321446 0.453168 0.042 Uiso 1 1 calc R U . . .
C16 C 1.3171(4) 1.3075(2) 0.3981(2) 0.0344(7) Uani 1 1 d . . . . .
C17 C 1.5565(5) 1.4061(3) 0.4000(3) 0.0497(10) Uani 1 1 d . . . . .
H17A H 1.598475 1.425379 0.464209 0.060 Uiso 1 1 calc R U . . .
H17B H 1.505848 1.454841 0.402688 0.060 Uiso 1 1 calc R U . . .
C18 C 1.6846(5) 1.3995(3) 0.3453(4) 0.0605(12) Uani 1 1 d . . . . .
H18A H 1.644129 1.387265 0.283977 0.091 Uiso 1 1 calc R U . . .
H18B H 1.727361 1.347040 0.337934 0.091 Uiso 1 1 calc R U . . .
H18C H 1.768348 1.459871 0.377275 0.091 Uiso 1 1 calc R U . . .
C21 C 0.8307(3) 0.8717(2) 0.06837(19) 0.0186(5) Uani 1 1 d . . . . .
C22 C 0.8498(3) 0.9504(2) 0.0563(2) 0.0222(6) Uani 1 1 d . . . . .
H22 H 0.917774 1.010403 0.102191 0.027 Uiso 1 1 calc R U . . .
C23 C 0.7713(3) 0.9428(2) -0.0214(2) 0.0266(6) Uani 1 1 d . . . . .
H23 H 0.785840 0.997378 -0.028272 0.032 Uiso 1 1 calc R U . . .
C24 C 0.6716(4) 0.8557(2) -0.0891(2) 0.0292(7) Uani 1 1 d . . . . .
H24 H 0.615449 0.851135 -0.141228 0.035 Uiso 1 1 calc R U . . .
C25 C 0.6542(3) 0.7759(2) -0.0808(2) 0.0255(6) Uani 1 1 d . . . . .
H25 H 0.588684 0.715818 -0.128147 0.031 Uiso 1 1 calc R U . . .
C26 C 0.7327(3) 0.7833(2) -0.00270(19) 0.0224(6) Uani 1 1 d . . . . .
C27 C 0.7329(3) 0.7025(2) 0.00933(19) 0.0208(6) Uani 1 1 d . . . . .
C28 C 0.6466(3) 0.6081(2) -0.0576(2) 0.0255(6) Uani 1 1 d . . . . .
H28 H 0.577329 0.597966 -0.108282 0.031 Uiso 1 1 calc R U . . .
C29 C 0.6602(3) 0.5314(2) -0.0512(2) 0.0256(6) Uani 1 1 d . . . . .
C30 C 0.7672(3) 0.5472(2) 0.0244(2) 0.0247(6) Uani 1 1 d . . . . .
C31 C 0.8507(3) 0.6441(2) 0.0906(2) 0.0223(6) Uani 1 1 d . . . . .
C32 C 0.9675(4) 0.6623(2) 0.1613(2) 0.0278(6) Uani 1 1 d . . . . .
H32 H 1.026533 0.726259 0.203841 0.033 Uiso 1 1 calc R U . . .
C33 C 0.9970(4) 0.5888(2) 0.1693(2) 0.0341(7) Uani 1 1 d . . . . .
H33 H 1.076614 0.601932 0.216997 0.041 Uiso 1 1 calc R U . . .
C34 C 0.9095(4) 0.4937(2) 0.1070(2) 0.0367(8) Uani 1 1 d . . . . .
H34 H 0.927786 0.443278 0.114402 0.044 Uiso 1 1 calc R U . . .
C35 C 0.7992(4) 0.4734(2) 0.0364(2) 0.0308(7) Uani 1 1 d . . . . .
H35 H 0.742509 0.408688 -0.005594 0.037 Uiso 1 1 calc R U . . .
C36 C 0.5658(4) 0.4331(2) -0.1265(2) 0.0286(7) Uani 1 1 d . . . . .
C37 C 0.3939(5) 0.3486(2) -0.2719(2) 0.0419(9) Uani 1 1 d . . . . .
H37A H 0.319158 0.312597 -0.249898 0.050 Uiso 1 1 calc R U . . .
H37B H 0.462077 0.308255 -0.308349 0.050 Uiso 1 1 calc R U . . .
C38 C 0.3059(5) 0.3741(3) -0.3303(3) 0.0487(10) Uani 1 1 d . . . . .
H38A H 0.231248 0.316146 -0.380388 0.073 Uiso 1 1 calc R U . . .
H38B H 0.380779 0.403418 -0.357177 0.073 Uiso 1 1 calc R U . . .
H38C H 0.248004 0.419584 -0.291726 0.073 Uiso 1 1 calc R U . . .
C41 C 0.5746(3) 0.8461(2) 0.2446(2) 0.0229(6) Uani 1 1 d . . . . .
C42 C 0.4194(4) 0.8418(3) 0.2732(2) 0.0307(7) Uani 1 1 d . . . . .
H42A H 0.337281 0.804456 0.218045 0.046 Uiso 1 1 calc R U . . .
H42B H 0.407673 0.906829 0.309816 0.046 Uiso 1 1 calc R U . . .
H42C H 0.408892 0.811228 0.310979 0.046 Uiso 1 1 calc R U . . .
C51 C 1.0533(4) 0.8913(2) 0.3748(2) 0.0291(7) Uani 1 1 d . . . . .
C52 C 1.1122(5) 0.9102(3) 0.4664(2) 0.0489(10) Uani 1 1 d . . . . .
H52A H 1.191747 0.875593 0.461049 0.073 Uiso 1 1 calc R U . . .
H52B H 1.024636 0.888773 0.492417 0.073 Uiso 1 1 calc R U . . .
H52C H 1.160046 0.979101 0.507291 0.073 Uiso 1 1 calc R U . . .
O61 O -0.0001(8) 0.3618(5) 0.2540(4) 0.0858(19) Uani 0.643(7) 1 d D U P A 1
C61 C -0.0227(16) 0.2686(9) 0.1752(7) 0.095(3) Uani 0.643(7) 1 d D U P A 1
H61A H 0.060359 0.239806 0.182182 0.114 Uiso 0.643(7) 1 calc R U P A 1
H61B H -0.015679 0.272697 0.118230 0.114 Uiso 0.643(7) 1 calc R U P A 1
C62 C -0.1892(14) 0.2052(7) 0.1675(6) 0.091(3) Uani 0.643(7) 1 d D U P A 1
H62A H -0.222016 0.150184 0.104131 0.137 Uiso 0.643(7) 1 calc R U P A 1
H62B H -0.265759 0.243190 0.182043 0.137 Uiso 0.643(7) 1 calc R U P A 1
H62C H -0.184040 0.182430 0.211430 0.137 Uiso 0.643(7) 1 calc R U P A 1
C63 C 0.1485(13) 0.4249(9) 0.2743(7) 0.092(2) Uani 0.643(7) 1 d D U P A 1
H63A H 0.166355 0.432180 0.219708 0.110 Uiso 0.643(7) 1 calc R U P A 1
H63B H 0.228895 0.395355 0.283090 0.110 Uiso 0.643(7) 1 calc R U P A 1
C64 C 0.176(3) 0.5230(12) 0.3583(12) 0.127(6) Uani 0.643(7) 1 d D U P A 1
H64A H 0.091628 0.551253 0.353498 0.190 Uiso 0.643(7) 1 calc R U P A 1
H64B H 0.278041 0.563691 0.361742 0.190 Uiso 0.643(7) 1 calc R U P A 1
H64C H 0.175188 0.518124 0.414420 0.190 Uiso 0.643(7) 1 calc R U P A 1
O61B O 0.0856(12) 0.3848(7) 0.2092(7) 0.069(3) Uani 0.357(7) 1 d D U P A 2
C61B C 0.0598(19) 0.3164(11) 0.2376(11) 0.071(3) Uani 0.357(7) 1 d D U P A 2
H61C H 0.026332 0.343469 0.299479 0.085 Uiso 0.357(7) 1 calc R U P A 2
H61D H 0.158665 0.298760 0.242284 0.085 Uiso 0.357(7) 1 calc R U P A 2
C62B C -0.072(2) 0.2259(10) 0.1646(10) 0.058(3) Uani 0.357(7) 1 d D U P A 2
H62D H -0.034433 0.196849 0.104695 0.087 Uiso 0.357(7) 1 calc R U P A 2
H62E H -0.167024 0.244663 0.157671 0.087 Uiso 0.357(7) 1 calc R U P A 2
H62F H -0.095727 0.179560 0.185735 0.087 Uiso 0.357(7) 1 calc R U P A 2
C63B C 0.2075(19) 0.4681(11) 0.2671(9) 0.077(4) Uani 0.357(7) 1 d D U P A 2
H63C H 0.233980 0.505752 0.235852 0.092 Uiso 0.357(7) 1 calc R U P A 2
H63D H 0.302899 0.449773 0.277229 0.092 Uiso 0.357(7) 1 calc R U P A 2
C64B C 0.162(4) 0.5292(13) 0.3594(14) 0.067(5) Uani 0.357(7) 1 d D U P A 2
H64D H 0.067346 0.547100 0.349677 0.101 Uiso 0.357(7) 1 calc R U P A 2
H64E H 0.248907 0.587104 0.396944 0.101 Uiso 0.357(7) 1 calc R U P A 2
H64F H 0.140573 0.493112 0.391832 0.101 Uiso 0.357(7) 1 calc R U P A 2
F1B F 0.576(2) 0.8862(14) 0.4394(10) 0.127(5) Uani 0.238(6) 1 d D U P B 2
F2B F 0.7784(15) 0.8649(9) 0.5020(9) 0.078(4) Uani 0.238(6) 1 d D U P B 2
F3B F 0.535(3) 0.7955(15) 0.4963(17) 0.107(5) Uani 0.238(6) 1 d D U P B 2
F4B F 0.628(3) 0.9496(17) 0.5881(15) 0.092(6) Uani 0.238(6) 1 d D U P B 2
B1B B 0.633(2) 0.8753(14) 0.5064(13) 0.082(4) Uani 0.238(6) 1 d D U P B 2
F1 F 0.4404(4) 0.8563(3) 0.4633(2) 0.0759(13) Uani 0.762(6) 1 d D U P B 1
F2 F 0.6911(4) 0.8580(2) 0.4406(2) 0.0589(11) Uani 0.762(6) 1 d D U P B 1
F3 F 0.5573(6) 0.7754(3) 0.5068(3) 0.0482(9) Uani 0.762(6) 1 d D U P B 1
F4 F 0.6357(9) 0.9395(4) 0.5875(4) 0.0549(13) Uani 0.762(6) 1 d D U P B 1
B1 B 0.5838(7) 0.8585(5) 0.5002(4) 0.0419(10) Uani 0.762(6) 1 d D U P B 1

loop_
_atom_site_aniso_label
_atom_site_aniso_U_11
_atom_site_aniso_U_22
_atom_site_aniso_U_33
_atom_site_aniso_U_23
_atom_site_aniso_U_13
_atom_site_aniso_U_12
Ir1 0.01357(6) 0.01684(6) 0.01952(6) 0.00821(4) 0.00099(4) 0.00464(4)
O1 0.0471(15) 0.0248(12) 0.0377(13) 0.0059(11) 0.0001(11) -0.0024(11)
O2 0.0390(14) 0.0245(12) 0.0467(14) 0.0121(11) 0.0023(11) -0.0048(10)
O21 0.0504(15) 0.0203(12) 0.0426(14) 0.0125(10) -0.0080(12) 0.0024(10)
O22 0.0649(17) 0.0221(12) 0.0288(12) 0.0072(10) -0.0123(12) -0.0028(11)
N1 0.0187(11) 0.0180(11) 0.0188(11) 0.0080(9) -0.0001(9) 0.0050(9)
N21 0.0151(10) 0.0187(11) 0.0225(11) 0.0088(9) 0.0014(9) 0.0037(9)
N41 0.0179(11) 0.0226(12) 0.0225(11) 0.0127(10) 0.0018(9) 0.0048(9)
N51 0.0205(11) 0.0228(12) 0.0252(12) 0.0134(10) 0.0015(9) 0.0079(9)
C1 0.0157(12) 0.0224(14) 0.0200(12) 0.0119(11) -0.0006(10) 0.0043(10)
C2 0.0183(13) 0.0220(14) 0.0277(14) 0.0097(12) 0.0022(11) 0.0066(11)
C3 0.0223(14) 0.0318(16) 0.0277(15) 0.0139(13) 0.0059(12) 0.0124(12)
C4 0.0169(13) 0.0375(17) 0.0310(15) 0.0221(14) 0.0067(11) 0.0106(12)
C5 0.0173(13) 0.0259(15) 0.0293(14) 0.0168(12) 0.0003(11) 0.0039(11)
C6 0.0186(12) 0.0238(14) 0.0210(13) 0.0137(11) 0.0007(10) 0.0067(11)
C7 0.0179(12) 0.0222(14) 0.0230(13) 0.0135(11) 0.0005(10) 0.0054(10)
C8 0.0200(13) 0.0234(15) 0.0282(15) 0.0130(12) 0.0000(11) 0.0003(11)
C9 0.0301(15) 0.0205(14) 0.0245(14) 0.0093(12) -0.0013(12) 0.0032(12)
C10 0.0318(16) 0.0191(14) 0.0242(14) 0.0082(12) 0.0014(12) 0.0059(12)
C11 0.0279(15) 0.0205(14) 0.0202(13) 0.0092(11) 0.0047(11) 0.0100(11)
C12 0.0244(14) 0.0235(15) 0.0308(15) 0.0113(12) 0.0043(12) 0.0087(12)
C13 0.0291(16) 0.0317(17) 0.0343(17) 0.0147(14) 0.0084(13) 0.0144(13)
C14 0.0414(19) 0.0303(17) 0.0349(17) 0.0130(14) 0.0118(15) 0.0189(14)
C15 0.0435(19) 0.0209(15) 0.0326(17) 0.0071(13) 0.0056(14) 0.0116(13)
C16 0.0377(18) 0.0245(16) 0.0347(17) 0.0123(14) -0.0002(14) 0.0042(13)
C17 0.045(2) 0.0292(19) 0.058(2) 0.0169(18) -0.0041(19) -0.0061(16)
C18 0.042(2) 0.047(2) 0.092(3) 0.037(2) 0.013(2) 0.0057(18)
C21 0.0130(11) 0.0246(14) 0.0208(13) 0.0126(11) 0.0024(10) 0.0073(10)
C22 0.0171(12) 0.0258(14) 0.0266(14) 0.0158(12) 0.0025(11) 0.0051(11)
C23 0.0245(14) 0.0312(16) 0.0311(15) 0.0206(13) 0.0057(12) 0.0081(12)
C24 0.0257(15) 0.0401(18) 0.0253(15) 0.0192(14) 0.0002(12) 0.0093(13)
C25 0.0246(14) 0.0270(15) 0.0211(13) 0.0097(12) -0.0014(11) 0.0070(12)
C26 0.0195(13) 0.0232(14) 0.0239(13) 0.0108(12) 0.0041(11) 0.0073(11)
C27 0.0182(12) 0.0200(13) 0.0206(13) 0.0072(11) 0.0039(10) 0.0060(10)
C28 0.0228(14) 0.0248(15) 0.0219(13) 0.0079(12) 0.0014(11) 0.0039(11)
C29 0.0254(14) 0.0212(14) 0.0233(14) 0.0066(12) 0.0053(11) 0.0054(11)
C30 0.0225(14) 0.0228(14) 0.0278(14) 0.0120(12) 0.0058(12) 0.0063(11)
C31 0.0216(13) 0.0205(14) 0.0245(14) 0.0099(11) 0.0056(11) 0.0083(11)
C32 0.0275(15) 0.0221(15) 0.0314(15) 0.0112(12) 0.0031(12) 0.0087(12)
C33 0.0359(17) 0.0305(17) 0.0365(17) 0.0164(14) -0.0023(14) 0.0127(14)
C34 0.046(2) 0.0255(16) 0.0427(19) 0.0182(15) 0.0060(16) 0.0158(14)
C35 0.0347(17) 0.0211(15) 0.0336(16) 0.0115(13) 0.0056(13) 0.0082(12)
C36 0.0293(15) 0.0233(15) 0.0260(15) 0.0081(12) 0.0047(12) 0.0045(12)
C37 0.051(2) 0.0269(17) 0.0335(17) 0.0085(14) -0.0041(16) 0.0029(15)
C38 0.064(3) 0.042(2) 0.0323(18) 0.0136(16) -0.0037(17) 0.0132(19)
C41 0.0254(15) 0.0215(14) 0.0241(14) 0.0125(12) 0.0010(11) 0.0088(11)
C42 0.0238(15) 0.0408(19) 0.0359(17) 0.0239(15) 0.0097(13) 0.0125(13)
C51 0.0284(15) 0.0318(17) 0.0293(16) 0.0153(13) 0.0042(13) 0.0130(13)
C52 0.065(3) 0.060(3) 0.0276(18) 0.0233(18) 0.0003(17) 0.025(2)
O61 0.097(4) 0.123(4) 0.066(3) 0.056(3) 0.025(3) 0.058(3)
C61 0.122(6) 0.130(5) 0.061(4) 0.053(4) 0.015(5) 0.076(4)
C62 0.132(6) 0.099(5) 0.055(5) 0.033(4) 0.010(5) 0.070(4)
C63 0.100(5) 0.145(5) 0.066(4) 0.073(4) 0.015(4) 0.049(4)
C64 0.115(11) 0.157(7) 0.094(7) 0.048(5) -0.003(7) 0.047(6)
O61B 0.082(6) 0.089(5) 0.062(4) 0.051(4) 0.024(4) 0.040(4)
C61B 0.079(7) 0.095(6) 0.069(6) 0.056(5) 0.022(5) 0.044(5)
C62B 0.081(8) 0.082(6) 0.055(6) 0.056(5) 0.026(5) 0.048(5)
C63B 0.090(7) 0.092(6) 0.068(5) 0.049(5) 0.018(5) 0.038(4)
C64B 0.065(10) 0.080(7) 0.071(6) 0.052(5) 0.024(7) 0.012(7)
F1B 0.134(11) 0.157(11) 0.071(6) 0.031(7) 0.003(7) 0.072(9)
F2B 0.073(6) 0.081(8) 0.075(8) 0.033(6) 0.022(5) 0.027(5)
F3B 0.076(8) 0.081(7) 0.098(11) -0.002(6) 0.026(8) 0.015(6)
F4B 0.057(9) 0.089(8) 0.062(6) -0.008(6) -0.003(6) 0.011(7)
B1B 0.063(6) 0.083(7) 0.052(6) 0.002(5) -0.002(5) 0.016(5)
F1 0.060(2) 0.138(4) 0.060(2) 0.065(2) 0.0106(15) 0.043(2)
F2 0.054(2) 0.0510(18) 0.0457(17) 0.0079(14) 0.0181(15) 0.0059(15)
F3 0.053(2) 0.0426(18) 0.0386(17) 0.0136(14) -0.0011(15) 0.0116(14)
F4 0.095(4) 0.0426(18) 0.0306(15) 0.0174(14) 0.0065(17) 0.029(2)
B1 0.049(2) 0.049(2) 0.0297(19) 0.0168(16) 0.0080(16) 0.024(2)

loop_
_atom_type_symbol
_atom_type_description
_atom_type_scat_dispersion_real
_atom_type_scat_dispersion_imag
_atom_type_scat_source
C C 0.0033 0.0016 'International Tables Vol C Tables 4.2.6.8 and 6.1.1.4'
H H 0.0000 0.0000 'International Tables Vol C Tables 4.2.6.8 and 6.1.1.4'
B B 0.0013 0.0007 'International Tables Vol C Tables 4.2.6.8 and 6.1.1.4'
F F 0.0171 0.0103 'International Tables Vol C Tables 4.2.6.8 and 6.1.1.4'
Ir Ir -1.4442 7.9887 'International Tables Vol C Tables 4.2.6.8 and 6.1.1.4'
N N 0.0061 0.0033 'International Tables Vol C Tables 4.2.6.8 and 6.1.1.4'
O O 0.0106 0.0060 'International Tables Vol C Tables 4.2.6.8 and 6.1.1.4'

loop_
_geom_angle_atom_site_label_1
_geom_angle_atom_site_label_2
_geom_angle_atom_site_label_3
_geom_angle
_geom_angle_site_symmetry_1
_geom_angle_site_symmetry_3
_geom_angle_publ_flag
N1 Ir1 N41 103.29(9) . . ?
N1 Ir1 N51 83.60(9) . . ?
N21 Ir1 N1 170.43(9) . . ?
N21 Ir1 N41 83.31(9) . . ?
N21 Ir1 N51 104.13(9) . . ?
N41 Ir1 N51 84.53(9) . . ?
C1 Ir1 N1 80.12(10) . . ?
C1 Ir1 N21 93.57(10) . . ?
C1 Ir1 N41 175.99(10) . . ?
C1 Ir1 N51 93.83(10) . . ?
C1 Ir1 C21 89.24(11) . . ?
C21 Ir1 N1 92.38(10) . . ?
C21 Ir1 N21 80.28(10) . . ?
C21 Ir1 N41 92.70(10) . . ?
C21 Ir1 N51 174.44(9) . . ?
C16 O2 C17 115.2(3) . . ?
C36 O22 C37 116.9(3) . . ?
C7 N1 Ir1 113.15(19) . . ?
C7 N1 C11 117.8(2) . . ?
C11 N1 Ir1 129.01(19) . . ?
C27 N21 Ir1 112.82(19) . . ?
C27 N21 C31 118.5(2) . . ?
C31 N21 Ir1 128.66(19) . . ?
C41 N41 Ir1 177.7(2) . . ?
C51 N51 Ir1 171.4(3) . . ?
C2 C1 Ir1 126.9(2) . . ?
C6 C1 Ir1 115.2(2) . . ?
C6 C1 C2 117.9(2) . . ?
C1 C2 H2 119.8 . . ?
C3 C2 C1 120.4(3) . . ?
C3 C2 H2 119.8 . . ?
C2 C3 H3 119.7 . . ?
C4 C3 C2 120.7(3) . . ?
C4 C3 H3 119.7 . . ?
C3 C4 H4 119.9 . . ?
C5 C4 C3 120.2(3) . . ?
C5 C4 H4 119.9 . . ?
C4 C5 H5 120.2 . . ?
C4 C5 C6 119.6(3) . . ?
C6 C5 H5 120.2 . . ?
C1 C6 C7 114.6(2) . . ?
C5 C6 C1 121.3(3) . . ?
C5 C6 C7 124.0(3) . . ?
N1 C7 C6 116.2(2) . . ?
N1 C7 C8 121.7(3) . . ?
C8 C7 C6 122.0(3) . . ?
C7 C8 H8 119.1 . . ?
C9 C8 C7 121.8(3) . . ?
C9 C8 H8 119.1 . . ?
C8 C9 C10 118.7(3) . . ?
C8 C9 C16 118.7(3) . . ?
C10 C9 C16 122.6(3) . . ?
C11 C10 C9 117.2(3) . . ?
C15 C10 C9 123.8(3) . . ?
C15 C10 C11 118.9(3) . . ?
N1 C11 C10 122.6(3) . . ?
N1 C11 C12 119.2(3) . . ?
C12 C11 C10 118.1(3) . . ?
C11 C12 H12 119.3 . . ?
C13 C12 C11 121.5(3) . . ?
C13 C12 H12 119.3 . . ?
C12 C13 H13 120.0 . . ?
C12 C13 C14 120.0(3) . . ?
C14 C13 H13 120.0 . . ?
C13 C14 H14 119.9 . . ?
C15 C14 C13 120.3(3) . . ?
C15 C14 H14 119.9 . . ?
C10 C15 H15 119.6 . . ?
C14 C15 C10 120.8(3) . . ?
C14 C15 H15 119.6 . . ?
O1 C16 O2 123.4(3) . . ?
O1 C16 C9 126.0(3) . . ?
O2 C16 C9 110.6(3) . . ?
O2 C17 H17A 110.0 . . ?
O2 C17 H17B 110.0 . . ?
O2 C17 C18 108.4(3) . . ?
H17A C17 H17B 108.4 . . ?
C18 C17 H17A 110.0 . . ?
C18 C17 H17B 110.0 . . ?
C17 C18 H18A 109.5 . . ?
C17 C18 H18B 109.5 . . ?
C17 C18 H18C 109.5 . . ?
H18A C18 H18B 109.5 . . ?
H18A C18 H18C 109.5 . . ?
H18B C18 H18C 109.5 . . ?
C22 C21 Ir1 128.2(2) . . ?
C22 C21 C26 117.6(3) . . ?
C26 C21 Ir1 114.2(2) . . ?
C21 C22 H22 119.4 . . ?
C23 C22 C21 121.2(3) . . ?
C23 C22 H22 119.4 . . ?
C22 C23 H23 119.9 . . ?
C24 C23 C22 120.1(3) . . ?
C24 C23 H23 119.9 . . ?
C23 C24 H24 120.0 . . ?
C25 C24 C23 120.0(3) . . ?
C25 C24 H24 120.0 . . ?
C24 C25 H25 120.0 . . ?
C24 C25 C26 119.9(3) . . ?
C26 C25 H25 120.0 . . ?
C21 C26 C27 114.5(3) . . ?
C25 C26 C21 121.0(3) . . ?
C25 C26 C27 124.3(3) . . ?
N21 C27 C26 116.6(2) . . ?
N21 C27 C28 121.5(3) . . ?
C28 C27 C26 121.8(3) . . ?
C27 C28 H28 119.2 . . ?
C29 C28 C27 121.7(3) . . ?
C29 C28 H28 119.2 . . ?
C28 C29 C30 118.7(3) . . ?
C28 C29 C36 118.2(3) . . ?
C30 C29 C36 123.0(3) . . ?
C31 C30 C29 117.4(3) . . ?
C35 C30 C29 124.5(3) . . ?
C35 C30 C31 118.1(3) . . ?
N21 C31 C30 121.8(3) . . ?
N21 C31 C32 119.0(2) . . ?
C32 C31 C30 119.2(3) . . ?
C31 C32 H32 119.6 . . ?
C33 C32 C31 120.8(3) . . ?
C33 C32 H32 119.6 . . ?
C32 C33 H33 120.0 . . ?
C32 C33 C34 120.1(3) . . ?
C34 C33 H33 120.0 . . ?
C33 C34 H34 119.7 . . ?
C35 C34 C33 120.6(3) . . ?
C35 C34 H34 119.7 . . ?
C30 C35 H35 119.5 . . ?
C34 C35 C30 121.1(3) . . ?
C34 C35 H35 119.5 . . ?
O21 C36 O22 124.3(3) . . ?
O21 C36 C29 125.4(3) . . ?
O22 C36 C29 110.3(3) . . ?
O22 C37 H37A 110.3 . . ?
O22 C37 H37B 110.3 . . ?
O22 C37 C38 106.9(3) . . ?
H37A C37 H37B 108.6 . . ?
C38 C37 H37A 110.3 . . ?
C38 C37 H37B 110.3 . . ?
C37 C38 H38A 109.5 . . ?
C37 C38 H38B 109.5 . . ?
C37 C38 H38C 109.5 . . ?
H38A C38 H38B 109.5 . . ?
H38A C38 H38C 109.5 . . ?
H38B C38 H38C 109.5 . . ?
N41 C41 C42 176.0(3) . . ?
C41 C42 H42A 109.5 . . ?
C41 C42 H42B 109.5 . . ?
C41 C42 H42C 109.5 . . ?
H42A C42 H42B 109.5 . . ?
H42A C42 H42C 109.5 . . ?
H42B C42 H42C 109.5 . . ?
N51 C51 C52 179.1(4) . . ?
C51 C52 H52A 109.5 . . ?
C51 C52 H52B 109.5 . . ?
C51 C52 H52C 109.5 . . ?
H52A C52 H52B 109.5 . . ?
H52A C52 H52C 109.5 . . ?
H52B C52 H52C 109.5 . . ?
C63 O61 C61 115.4(8) . . ?
O61 C61 H61A 110.0 . . ?
O61 C61 H61B 110.0 . . ?
O61 C61 C62 108.6(9) . . ?
H61A C61 H61B 108.3 . . ?
C62 C61 H61A 110.0 . . ?
C62 C61 H61B 110.0 . . ?
C61 C62 H62A 109.5 . . ?
C61 C62 H62B 109.5 . . ?
C61 C62 H62C 109.5 . . ?
H62A C62 H62B 109.5 . . ?
H62A C62 H62C 109.5 . . ?
H62B C62 H62C 109.5 . . ?
O61 C63 H63A 108.2 . . ?
O61 C63 H63B 108.2 . . ?
O61 C63 C64 116.2(11) . . ?
H63A C63 H63B 107.4 . . ?
C64 C63 H63A 108.2 . . ?
C64 C63 H63B 108.2 . . ?
C63 C64 H64A 109.5 . . ?
C63 C64 H64B 109.5 . . ?
C63 C64 H64C 109.5 . . ?
H64A C64 H64B 109.5 . . ?
H64A C64 H64C 109.5 . . ?
H64B C64 H64C 109.5 . . ?
C63B O61B C61B 114.1(11) . . ?
O61B C61B H61C 110.0 . . ?
O61B C61B H61D 110.0 . . ?
O61B C61B C62B 108.7(11) . . ?
H61C C61B H61D 108.3 . . ?
C62B C61B H61C 110.0 . . ?
C62B C61B H61D 110.0 . . ?
C61B C62B H62D 109.5 . . ?
C61B C62B H62E 109.5 . . ?
C61B C62B H62F 109.5 . . ?
H62D C62B H62E 109.5 . . ?
H62D C62B H62F 109.5 . . ?
H62E C62B H62F 109.5 . . ?
O61B C63B H63C 109.2 . . ?
O61B C63B H63D 109.2 . . ?
O61B C63B C64B 112.0(14) . . ?
H63C C63B H63D 107.9 . . ?
C64B C63B H63C 109.2 . . ?
C64B C63B H63D 109.2 . . ?
C63B C64B H64D 109.5 . . ?
C63B C64B H64E 109.5 . . ?
C63B C64B H64F 109.5 . . ?
H64D C64B H64E 109.5 . . ?
H64D C64B H64F 109.5 . . ?
H64E C64B H64F 109.5 . . ?
F1B B1B F2B 113.6(16) . . ?
F1B B1B F3B 105.5(16) . . ?
F1B B1B F4B 109.0(16) . . ?
F2B B1B F3B 109.0(15) . . ?
F2B B1B F4B 110.2(16) . . ?
F4B B1B F3B 109.3(17) . . ?
F1 B1 F2 108.7(5) . . ?
F1 B1 F3 105.8(5) . . ?
F1 B1 F4 110.0(5) . . ?
F2 B1 F3 111.3(5) . . ?
F4 B1 F2 110.6(6) . . ?
F4 B1 F3 110.3(5) . . ?

loop_
_geom_bond_atom_site_label_1
_geom_bond_atom_site_label_2
_geom_bond_distance
_geom_bond_site_symmetry_2
_geom_bond_publ_flag
Ir1 N1 2.092(2) . ?
Ir1 N21 2.089(2) . ?
Ir1 N41 2.140(2) . ?
Ir1 N51 2.150(2) . ?
Ir1 C1 1.991(3) . ?
Ir1 C21 1.997(3) . ?
O1 C16 1.209(4) . ?
O2 C16 1.326(4) . ?
O2 C17 1.461(4) . ?
O21 C36 1.195(4) . ?
O22 C36 1.330(4) . ?
O22 C37 1.464(4) . ?
N1 C7 1.342(3) . ?
N1 C11 1.391(4) . ?
N21 C27 1.335(4) . ?
N21 C31 1.395(4) . ?
N41 C41 1.127(4) . ?
N51 C51 1.134(4) . ?
C1 C2 1.405(4) . ?
C1 C6 1.399(4) . ?
C2 H2 0.9500 . ?
C2 C3 1.389(4) . ?
C3 H3 0.9500 . ?
C3 C4 1.382(4) . ?
C4 H4 0.9500 . ?
C4 C5 1.379(4) . ?
C5 H5 0.9500 . ?
C5 C6 1.398(4) . ?
C6 C7 1.453(4) . ?
C7 C8 1.408(4) . ?
C8 H8 0.9500 . ?
C8 C9 1.358(4) . ?
C9 C10 1.430(4) . ?
C9 C16 1.499(4) . ?
C10 C11 1.421(4) . ?
C10 C15 1.415(4) . ?
C11 C12 1.404(4) . ?
C12 H12 0.9500 . ?
C12 C13 1.372(4) . ?
C13 H13 0.9500 . ?
C13 C14 1.396(5) . ?
C14 H14 0.9500 . ?
C14 C15 1.364(5) . ?
C15 H15 0.9500 . ?
C17 H17A 0.9900 . ?
C17 H17B 0.9900 . ?
C17 C18 1.462(6) . ?
C18 H18A 0.9800 . ?
C18 H18B 0.9800 . ?
C18 H18C 0.9800 . ?
C21 C22 1.393(4) . ?
C21 C26 1.410(4) . ?
C22 H22 0.9500 . ?
C22 C23 1.389(4) . ?
C23 H23 0.9500 . ?
C23 C24 1.388(4) . ?
C24 H24 0.9500 . ?
C24 C25 1.375(5) . ?
C25 H25 0.9500 . ?
C25 C26 1.396(4) . ?
C26 C27 1.451(4) . ?
C27 C28 1.414(4) . ?
C28 H28 0.9500 . ?
C28 C29 1.358(4) . ?
C29 C30 1.432(4) . ?
C29 C36 1.508(4) . ?
C30 C31 1.431(4) . ?
C30 C35 1.419(5) . ?
C31 C32 1.409(4) . ?
C32 H32 0.9500 . ?
C32 C33 1.369(5) . ?
C33 H33 0.9500 . ?
C33 C34 1.407(5) . ?
C34 H34 0.9500 . ?
C34 C35 1.359(5) . ?
C35 H35 0.9500 . ?
C37 H37A 0.9900 . ?
C37 H37B 0.9900 . ?
C37 C38 1.497(6) . ?
C38 H38A 0.9800 . ?
C38 H38B 0.9800 . ?
C38 H38C 0.9800 . ?
C41 C42 1.459(4) . ?
C42 H42A 0.9800 . ?
C42 H42B 0.9800 . ?
C42 H42C 0.9800 . ?
C51 C52 1.456(5) . ?
C52 H52A 0.9800 . ?
C52 H52B 0.9800 . ?
C52 H52C 0.9800 . ?
O61 C61 1.425(11) . ?
O61 C63 1.394(11) . ?
C61 H61A 0.9900 . ?
C61 H61B 0.9900 . ?
C61 C62 1.564(14) . ?
C62 H62A 0.9800 . ?
C62 H62B 0.9800 . ?
C62 H62C 0.9800 . ?
C63 H63A 0.9900 . ?
C63 H63B 0.9900 . ?
C63 C64 1.503(12) . ?
C64 H64A 0.9800 . ?
C64 H64B 0.9800 . ?
C64 H64C 0.9800 . ?
O61B C61B 1.409(12) . ?
O61B C63B 1.407(13) . ?
C61B H61C 0.9900 . ?
C61B H61D 0.9900 . ?
C61B C62B 1.563(15) . ?
C62B H62D 0.9800 . ?
C62B H62E 0.9800 . ?
C62B H62F 0.9800 . ?
C63B H63C 0.9900 . ?
C63B H63D 0.9900 . ?
C63B C64B 1.502(13) . ?
C64B H64D 0.9800 . ?
C64B H64E 0.9800 . ?
C64B H64F 0.9800 . ?
F1B B1B 1.320(16) . ?
F2B B1B 1.329(16) . ?
F3B B1B 1.341(16) . ?
F4B B1B 1.330(16) . ?
F1 B1 1.373(6) . ?
F2 B1 1.391(6) . ?
F3 B1 1.407(7) . ?
F4 B1 1.386(7) . ?

loop_
_geom_torsion_atom_site_label_1
_geom_torsion_atom_site_label_2
_geom_torsion_atom_site_label_3
_geom_torsion_atom_site_label_4
_geom_torsion
_geom_torsion_site_symmetry_1
_geom_torsion_site_symmetry_2
_geom_torsion_site_symmetry_3
_geom_torsion_site_symmetry_4
_geom_torsion_publ_flag
Ir1 N1 C7 C6 6.6(3) . . . . ?
Ir1 N1 C7 C8 -176.9(2) . . . . ?
Ir1 N1 C11 C10 174.5(2) . . . . ?
Ir1 N1 C11 C12 -8.9(4) . . . . ?
Ir1 N21 C27 C26 9.7(3) . . . . ?
Ir1 N21 C27 C28 -173.8(2) . . . . ?
Ir1 N21 C31 C30 174.58(19) . . . . ?
Ir1 N21 C31 C32 -8.9(4) . . . . ?
Ir1 C1 C2 C3 -177.9(2) . . . . ?
Ir1 C1 C6 C5 177.2(2) . . . . ?
Ir1 C1 C6 C7 -6.1(3) . . . . ?
Ir1 C21 C22 C23 -175.4(2) . . . . ?
Ir1 C21 C26 C25 175.8(2) . . . . ?
Ir1 C21 C26 C27 -9.1(3) . . . . ?
N1 C7 C8 C9 0.4(5) . . . . ?
N1 C11 C12 C13 176.9(3) . . . . ?
N21 C27 C28 C29 -3.5(4) . . . . ?
N21 C31 C32 C33 -179.3(3) . . . . ?
C1 C2 C3 C4 0.4(5) . . . . ?
C1 C6 C7 N1 -0.6(4) . . . . ?
C1 C6 C7 C8 -177.1(3) . . . . ?
C2 C1 C6 C5 -1.0(4) . . . . ?
C2 C1 C6 C7 175.7(3) . . . . ?
C2 C3 C4 C5 0.2(5) . . . . ?
C3 C4 C5 C6 -1.1(5) . . . . ?
C4 C5 C6 C1 1.5(4) . . . . ?
C4 C5 C6 C7 -174.8(3) . . . . ?
C5 C6 C7 N1 175.9(3) . . . . ?
C5 C6 C7 C8 -0.5(4) . . . . ?
C6 C1 C2 C3 0.1(4) . . . . ?
C6 C7 C8 C9 176.7(3) . . . . ?
C7 N1 C11 C10 -4.9(4) . . . . ?
C7 N1 C11 C12 171.7(3) . . . . ?
C7 C8 C9 C10 -1.2(5) . . . . ?
C7 C8 C9 C16 -179.8(3) . . . . ?
C8 C9 C10 C11 -1.0(4) . . . . ?
C8 C9 C10 C15 180.0(3) . . . . ?
C8 C9 C16 O1 -161.4(4) . . . . ?
C8 C9 C16 O2 19.7(4) . . . . ?
C9 C10 C11 N1 4.1(4) . . . . ?
C9 C10 C11 C12 -172.6(3) . . . . ?
C9 C10 C15 C14 176.7(3) . . . . ?
C10 C9 C16 O1 20.1(6) . . . . ?
C10 C9 C16 O2 -158.8(3) . . . . ?
C10 C11 C12 C13 -6.3(5) . . . . ?
C11 N1 C7 C6 -173.9(2) . . . . ?
C11 N1 C7 C8 2.6(4) . . . . ?
C11 C10 C15 C14 -2.3(5) . . . . ?
C11 C12 C13 C14 1.7(5) . . . . ?
C12 C13 C14 C15 2.7(5) . . . . ?
C13 C14 C15 C10 -2.4(5) . . . . ?
C15 C10 C11 N1 -176.8(3) . . . . ?
C15 C10 C11 C12 6.5(5) . . . . ?
C16 O2 C17 C18 180.0(4) . . . . ?
C16 C9 C10 C11 177.6(3) . . . . ?
C16 C9 C10 C15 -1.5(5) . . . . ?
C17 O2 C16 O1 3.4(5) . . . . ?
C17 O2 C16 C9 -177.6(3) . . . . ?
C21 C22 C23 C24 -0.1(4) . . . . ?
C21 C26 C27 N21 -0.7(4) . . . . ?
C21 C26 C27 C28 -177.2(2) . . . . ?
C22 C21 C26 C25 -1.9(4) . . . . ?
C22 C21 C26 C27 173.1(2) . . . . ?
C22 C23 C24 C25 -2.0(5) . . . . ?
C23 C24 C25 C26 2.1(5) . . . . ?
C24 C25 C26 C21 -0.1(4) . . . . ?
C24 C25 C26 C27 -174.6(3) . . . . ?
C25 C26 C27 N21 174.1(3) . . . . ?
C25 C26 C27 C28 -2.4(4) . . . . ?
C26 C21 C22 C23 2.0(4) . . . . ?
C26 C27 C28 C29 172.8(3) . . . . ?
C27 N21 C31 C30 -6.8(4) . . . . ?
C27 N21 C31 C32 169.8(3) . . . . ?
C27 C28 C29 C30 -1.2(4) . . . . ?
C27 C28 C29 C36 -179.0(3) . . . . ?
C28 C29 C30 C31 1.7(4) . . . . ?
C28 C29 C30 C35 -176.3(3) . . . . ?
C28 C29 C36 O21 -173.8(3) . . . . ?
C28 C29 C36 O22 4.5(4) . . . . ?
C29 C30 C31 N21 2.3(4) . . . . ?
C29 C30 C31 C32 -174.3(3) . . . . ?
C29 C30 C35 C34 176.0(3) . . . . ?
C30 C29 C36 O21 8.6(5) . . . . ?
C30 C29 C36 O22 -173.1(3) . . . . ?
C30 C31 C32 C33 -2.7(4) . . . . ?
C31 N21 C27 C26 -169.2(2) . . . . ?
C31 N21 C27 C28 7.3(4) . . . . ?
C31 C30 C35 C34 -2.0(5) . . . . ?
C31 C32 C33 C34 -0.4(5) . . . . ?
C32 C33 C34 C35 2.4(5) . . . . ?
C33 C34 C35 C30 -1.1(5) . . . . ?
C35 C30 C31 N21 -179.6(3) . . . . ?
C35 C30 C31 C32 3.9(4) . . . . ?
C36 O22 C37 C38 173.1(3) . . . . ?
C36 C29 C30 C31 179.3(3) . . . . ?
C36 C29 C30 C35 1.3(5) . . . . ?
C37 O22 C36 O21 -2.2(5) . . . . ?
C37 O22 C36 C29 179.5(3) . . . . ?
C61 O61 C63 C64 -178.9(15) . . . . ?
C63 O61 C61 C62 175.4(8) . . . . ?
C61B O61B C63B C64B -71(2) . . . . ?
C63B O61B C61B C62B -177.0(12) . . . . ?
